data_4313508
loop_
_publ_author_name
'Jos\'e S. Casas'
'Eduardo E. Castellano'
'J. Ellena'
'Mar\'ia S. Garc\'ia Tasende'
'Agust\'in S\'anchez'
'Jos\'e Sordo'
'Mar\'ia J. Vidarte'

_publ_section_title
;
 Compositional and Structural Variety of Diphenyllead(IV) Complexes
 Obtained by Reaction of Diphenyllead Dichloride with Thiosemicarbazones
;
_journal_name_full 'Inorganic Chemistry'
_journal_page_first 2584
_journal_page_last 2595
_journal_paper_doi 10.1021/ic026219r
_journal_volume 42
_journal_year 2003
_chemical_formula_sum 'C19 H17 Cl N4 Pb S'
_chemical_formula_weight 576.07
_chemical_name_systematic
;
  ?
;
_space_group_IT_number 14
_symmetry_cell_setting monoclinic
_symmetry_space_group_name_Hall '-P 2yn'
_symmetry_space_group_name_H-M 'P 1 21/n 1'
_atom_sites_solution_hydrogens geom
_atom_sites_solution_primary direct
_atom_sites_solution_secondary difmap
_audit_creation_method SHELXL-97
_cell_angle_alpha 90.00
_cell_angle_beta 93.600(2)
_cell_angle_gamma 90.00
_cell_formula_units_Z 4
_cell_length_a 13.3359(3)
_cell_length_b 11.1170(3)
_cell_length_c 13.5689(2)
_cell_measurement_reflns_used 17667
_cell_measurement_temperature 293(2)
_cell_measurement_theta_max 27.485
_cell_measurement_theta_min 0.998
_cell_volume 2007.69(8)
_computing_cell_refinement 'HKL Scalepack (Otwinowski & Minor 1997)'
_computing_data_collection 'Collect (Nonius BV, 1997-2000)'
_computing_data_reduction 'HKL Denzo and Scalepack (Otwinowski & Minor 1997)'
_computing_molecular_graphics 'Ortep-3 for Windows (Farrugia, 1997)'
_computing_publication_material 'WinGX publication routines (Farrugia, 1999)'
_computing_structure_refinement 'SHELXL-97 (Sheldrick, 1997)'
_computing_structure_solution 'SHELXS-97 (Sheldrick, 1997)'
_diffrn_ambient_temperature 293(2)
_diffrn_detector_area_resol_mean 9
_diffrn_measured_fraction_theta_full 1.000
_diffrn_measured_fraction_theta_max 1.000
_diffrn_measurement_device_type KappaCCD'
_diffrn_measurement_method '\f scans and \w scans winth \k offsets'
_diffrn_radiation_monochromator graphite
_diffrn_radiation_source 'fine-focus sealed tube'
_diffrn_radiation_type MoK\a
_diffrn_radiation_wavelength 0.71073
_diffrn_reflns_av_R_equivalents 0.0857
_diffrn_reflns_av_sigmaI/netI 0.0411
_diffrn_reflns_limit_h_max 15
_diffrn_reflns_limit_h_min -15
_diffrn_reflns_limit_k_max 13
_diffrn_reflns_limit_k_min -13
_diffrn_reflns_limit_l_max 16
_diffrn_reflns_limit_l_min -16
_diffrn_reflns_number 25528
_diffrn_reflns_theta_full 25.00
_diffrn_reflns_theta_max 25.00
_diffrn_reflns_theta_min 2.08
_diffrn_standards_decay_% negligible
_exptl_absorpt_coefficient_mu 8.650
_exptl_absorpt_correction_T_max 0.849
_exptl_absorpt_correction_T_min 0.490
_exptl_absorpt_correction_type multi-scan
_exptl_absorpt_process_details
;
multi-scan from symmetry-related measurements
SORTAV (Blessing, 1995)
;
_exptl_crystal_colour white
_exptl_crystal_density_diffrn 1.906
_exptl_crystal_density_method 'not measured'
_exptl_crystal_description Prism
_exptl_crystal_F_000 1096
_exptl_crystal_size_max 0.1
_exptl_crystal_size_mid 0.06
_exptl_crystal_size_min 0.02
_refine_diff_density_max 1.319
_refine_diff_density_min -1.511
_refine_diff_density_rms 0.187
_refine_ls_extinction_method none
_refine_ls_goodness_of_fit_ref 1.114
_refine_ls_hydrogen_treatment mixed
_refine_ls_matrix_type full
_refine_ls_number_parameters 243
_refine_ls_number_reflns 3528
_refine_ls_number_restraints 2
_refine_ls_restrained_S_all 1.114
_refine_ls_R_factor_all 0.0371
_refine_ls_R_factor_gt 0.0279
_refine_ls_shift/su_max 0.000
_refine_ls_shift/su_mean 0.000
_refine_ls_structure_factor_coef Fsqd
_refine_ls_weighting_details 'calc w=1/[\s^2^(Fo^2^)+(0.0354P)^2^+0.6176P] where P=(Fo^2^+2Fc^2^)/3'
_refine_ls_weighting_scheme calc
_refine_ls_wR_factor_gt 0.0664
_refine_ls_wR_factor_ref 0.0710
_reflns_number_gt 3013
_reflns_number_total 3528
_reflns_threshold_expression >2sigma(I)
_cod_data_source_file ic026219r_5.cif
_cod_data_source_block '[PbPh2Cl(PyTSC)]'
_cod_depositor_comments
;
The following automatic conversions were performed:

'_symmetry_cell_setting' value 'Monoclinic' changed to 'monoclinic'
according to the built-in table from CIF Core dictionary named
'cif_core.dic' version 2.4.1 from
2010-06-29.

'_exptl_absorpt_correction_type' value 'multiscan'
changed to 'multi-scan' according to the built-in table from CIF Core
dictionary named 'cif_core.dic' version 2.4.1 from 2010-06-29.

Automatic conversion script
Id: cif_fix_values 1646 2011-03-28 12:23:43Z adriana 
;
_cod_database_code 4313508

loop_
_symmetry_equiv_pos_as_xyz
'x, y, z'
'x+1/2, -y+1/2, z+1/2'
'-x, -y, -z'
'-x-1/2, y-1/2, -z-1/2'

loop_
_atom_site_label
_atom_site_type_symbol
_atom_site_fract_x
_atom_site_fract_y
_atom_site_fract_z
_atom_site_U_iso_or_equiv
_atom_site_adp_type
_atom_site_occupancy
_atom_site_symmetry_multiplicity
_atom_site_calc_flag
_atom_site_refinement_flags
_atom_site_disorder_assembly
_atom_site_disorder_group
Pb Pb -0.000041(13) 0.812134(16) 0.205469(11) 0.03617(9) Uani 1 1 d . . .
S S -0.13445(10) 0.66631(14) 0.26477(10) 0.0501(3) Uani 1 1 d . . .
N1 N -0.1247(3) 0.5269(5) 0.4212(4) 0.0541(12) Uani 1 1 d D . .
N2 N 0.0240(3) 0.6154(4) 0.3993(3) 0.0358(9) Uani 1 1 d . . .
N3 N 0.0804(3) 0.6878(3) 0.3415(3) 0.0334(9) Uani 1 1 d . . .
N4 N 0.2058(3) 0.8292(4) 0.2374(3) 0.0436(10) Uani 1 1 d . . .
Cl Cl -0.15398(10) 0.89297(14) 0.07908(9) 0.0573(4) Uani 1 1 d . . .
C1 C -0.0702(3) 0.6016(5) 0.3674(3) 0.0380(11) Uani 1 1 d . . .
C2 C 0.1745(4) 0.6928(4) 0.3690(3) 0.0363(11) Uani 1 1 d . . .
H2 H 0.1982 0.6522 0.4257 0.044 Uiso 1 1 calc R . .
C3 C 0.2444(3) 0.7612(5) 0.3125(3) 0.0389(11) Uani 1 1 d . . .
C4 C 0.3469(4) 0.7487(6) 0.3326(4) 0.0502(13) Uani 1 1 d . . .
H4 H 0.3720 0.7016 0.3851 0.060 Uiso 1 1 calc R . .
C5 C 0.4113(4) 0.8080(6) 0.2729(5) 0.0601(16) Uani 1 1 d . . .
H5 H 0.4805 0.8021 0.2852 0.072 Uiso 1 1 calc R . .
C6 C 0.3718(4) 0.8753(6) 0.1956(4) 0.0605(16) Uani 1 1 d . . .
H6 H 0.4137 0.9134 0.1531 0.073 Uiso 1 1 calc R . .
C7 C 0.2691(4) 0.8856(5) 0.1816(4) 0.0548(14) Uani 1 1 d . . .
H7 H 0.2428 0.9344 0.1306 0.066 Uiso 1 1 calc R . .
C11 C 0.0641(4) 0.7230(5) 0.0808(3) 0.0414(11) Uani 1 1 d . . .
C12 C 0.0864(5) 0.6026(6) 0.0870(4) 0.0603(15) Uani 1 1 d . . .
H12 H 0.0677 0.5575 0.1406 0.072 Uiso 1 1 calc R . .
C13 C 0.1373(6) 0.5491(8) 0.0122(6) 0.089(2) Uani 1 1 d . . .
H13 H 0.1527 0.4676 0.0156 0.107 Uiso 1 1 calc R . .
C14 C 0.1645(5) 0.6156(10) -0.0658(5) 0.089(3) Uani 1 1 d . . .
H14 H 0.1987 0.5791 -0.1154 0.107 Uiso 1 1 calc R . .
C15 C 0.1419(5) 0.7368(8) -0.0723(4) 0.0712(19) Uani 1 1 d . . .
H15 H 0.1614 0.7820 -0.1255 0.085 Uiso 1 1 calc R . .
C16 C 0.0899(5) 0.7903(6) 0.0012(4) 0.0547(14) Uani 1 1 d . . .
H16 H 0.0725 0.8712 -0.0032 0.066 Uiso 1 1 calc R . .
C21 C -0.0096(4) 0.9711(5) 0.3000(3) 0.0399(11) Uani 1 1 d . . .
C22 C -0.1019(4) 1.0291(5) 0.3018(4) 0.0531(14) Uani 1 1 d . . .
H22 H -0.1567 1.0023 0.2621 0.064 Uiso 1 1 calc R . .
C23 C -0.1113(5) 1.1277(6) 0.3636(4) 0.0624(16) Uani 1 1 d . . .
H23 H -0.1723 1.1681 0.3646 0.075 Uiso 1 1 calc R . .
C24 C -0.0299(5) 1.1654(5) 0.4236(4) 0.0602(16) Uani 1 1 d . . .
H24 H -0.0362 1.2312 0.4651 0.072 Uiso 1 1 calc R . .
C25 C 0.0603(5) 1.1064(6) 0.4222(4) 0.0631(16) Uani 1 1 d . . .
H25 H 0.1146 1.1322 0.4631 0.076 Uiso 1 1 calc R . .
C26 C 0.0712(4) 1.0090(5) 0.3607(4) 0.0546(14) Uani 1 1 d . . .
H26 H 0.1326 0.9693 0.3601 0.066 Uiso 1 1 calc R . .
H1N1 H -0.088(3) 0.486(4) 0.467(3) 0.050(16) Uiso 1 1 d D . .
H2N1 H -0.185(2) 0.500(5) 0.400(4) 0.069(19) Uiso 1 1 d D . .

loop_
_atom_site_aniso_label
_atom_site_aniso_U_11
_atom_site_aniso_U_22
_atom_site_aniso_U_33
_atom_site_aniso_U_23
_atom_site_aniso_U_13
_atom_site_aniso_U_12
Pb 0.03676(13) 0.03649(13) 0.03505(12) -0.00015(7) 0.00070(8) 0.00113(7)
S 0.0343(7) 0.0665(9) 0.0486(7) 0.0110(6) -0.0039(6) -0.0109(6)
N1 0.037(2) 0.066(3) 0.059(3) 0.017(2) 0.001(2) -0.018(2)
N2 0.037(2) 0.035(2) 0.0366(19) 0.0017(16) 0.0050(16) -0.0057(17)
N3 0.034(2) 0.033(2) 0.0330(18) 0.0024(15) 0.0034(16) -0.0027(16)
N4 0.041(2) 0.047(3) 0.044(2) 0.0103(18) 0.0006(19) -0.0054(18)
Cl 0.0498(8) 0.0747(10) 0.0456(6) -0.0102(6) -0.0107(6) 0.0234(7)
C1 0.037(3) 0.042(3) 0.036(2) -0.003(2) 0.007(2) -0.003(2)
C2 0.035(3) 0.040(3) 0.035(2) 0.0051(19) 0.003(2) 0.000(2)
C3 0.036(3) 0.039(3) 0.041(2) -0.001(2) 0.004(2) -0.007(2)
C4 0.035(3) 0.064(4) 0.052(3) 0.008(3) 0.001(2) -0.005(3)
C5 0.039(3) 0.072(5) 0.069(4) 0.005(3) 0.005(3) -0.017(3)
C6 0.050(3) 0.067(4) 0.066(4) 0.004(3) 0.016(3) -0.024(3)
C7 0.060(4) 0.052(4) 0.052(3) 0.012(3) 0.002(3) -0.012(3)
C11 0.036(3) 0.047(3) 0.041(2) -0.006(2) 0.004(2) 0.002(2)
C12 0.072(4) 0.054(4) 0.056(3) -0.002(3) 0.009(3) 0.011(3)
C13 0.098(6) 0.080(5) 0.091(5) -0.027(4) 0.011(4) 0.035(5)
C14 0.067(4) 0.139(8) 0.063(4) -0.030(5) 0.014(3) 0.024(5)
C15 0.052(4) 0.115(6) 0.048(3) -0.002(4) 0.010(3) 0.002(4)
C16 0.057(4) 0.064(4) 0.044(3) 0.002(3) 0.014(3) -0.004(3)
C21 0.054(3) 0.033(3) 0.032(2) 0.0020(19) -0.001(2) 0.002(2)
C22 0.047(3) 0.061(4) 0.051(3) -0.012(3) -0.001(2) 0.005(3)
C23 0.065(4) 0.062(4) 0.060(3) -0.013(3) 0.002(3) 0.019(3)
C24 0.080(4) 0.049(4) 0.052(3) -0.014(3) 0.010(3) 0.003(3)
C25 0.077(4) 0.057(4) 0.054(3) -0.011(3) -0.010(3) -0.013(3)
C26 0.054(3) 0.050(3) 0.058(3) -0.013(3) -0.010(3) 0.002(3)

loop_
_atom_type_symbol
_atom_type_description
_atom_type_scat_dispersion_real
_atom_type_scat_dispersion_imag
_atom_type_scat_source
C C 0.0033 0.0016 'International Tables Vol C Tables 4.2.6.8 and 6.1.1.4'
H H 0.0000 0.0000 'International Tables Vol C Tables 4.2.6.8 and 6.1.1.4'
Cl Cl 0.1484 0.1585 'International Tables Vol C Tables 4.2.6.8 and 6.1.1.4'
N N 0.0061 0.0033 'International Tables Vol C Tables 4.2.6.8 and 6.1.1.4'
S S 0.1246 0.1234 'International Tables Vol C Tables 4.2.6.8 and 6.1.1.4'
Pb Pb -3.3944 10.1111 'International Tables Vol C Tables 4.2.6.8 and 6.1.1.4'

loop_
_geom_angle_atom_site_label_1
_geom_angle_atom_site_label_2
_geom_angle_atom_site_label_3
_geom_angle
_geom_angle_site_symmetry_1
_geom_angle_site_symmetry_3
_geom_angle_publ_flag
C11 Pb C21 149.33(19) . . ?
C11 Pb N3 98.67(16) . . ?
C21 Pb N3 92.97(14) . . ?
C11 Pb S 105.67(14) . . ?
C21 Pb S 104.88(13) . . ?
N3 Pb S 72.31(9) . . ?
C11 Pb Cl 88.77(13) . . ?
C21 Pb Cl 91.90(12) . . ?
N3 Pb Cl 156.17(9) . . ?
S Pb Cl 83.89(5) . . ?
C11 Pb N4 73.64(15) . . ?
C21 Pb N4 86.91(16) . . ?
N3 Pb N4 62.89(12) . . ?
S Pb N4 134.23(9) . . ?
Cl Pb N4 140.73(9) . . ?
C1 S Pb 101.07(16) . . ?
C1 N2 N3 115.2(4) . . ?
C2 N3 N2 114.7(4) . . ?
C2 N3 Pb 123.8(3) . . ?
N2 N3 Pb 121.3(3) . . ?
C7 N4 C3 118.1(4) . . ?
C7 N4 Pb 127.3(3) . . ?
C3 N4 Pb 114.2(3) . . ?
N2 C1 N1 115.6(4) . . ?
N2 C1 S 128.9(4) . . ?
N1 C1 S 115.6(4) . . ?
N3 C2 C3 121.0(4) . . ?
N4 C3 C4 122.1(5) . . ?
N4 C3 C2 117.7(4) . . ?
C4 C3 C2 120.0(5) . . ?
C5 C4 C3 118.6(5) . . ?
C6 C5 C4 119.1(5) . . ?
C5 C6 C7 118.9(5) . . ?
N4 C7 C6 123.1(5) . . ?
C12 C11 C16 121.0(5) . . ?
C12 C11 Pb 119.3(4) . . ?
C16 C11 Pb 119.5(4) . . ?
C11 C12 C13 119.1(6) . . ?
C14 C13 C12 120.2(7) . . ?
C13 C14 C15 120.8(6) . . ?
C14 C15 C16 119.3(6) . . ?
C11 C16 C15 119.6(6) . . ?
C26 C21 C22 120.5(5) . . ?
C26 C21 Pb 121.6(4) . . ?
C22 C21 Pb 117.9(3) . . ?
C23 C22 C21 119.3(5) . . ?
C24 C23 C22 119.8(6) . . ?
C25 C24 C23 120.3(5) . . ?
C24 C25 C26 120.7(5) . . ?
C21 C26 C25 119.4(5) . . ?

loop_
_geom_bond_atom_site_label_1
_geom_bond_atom_site_label_2
_geom_bond_distance
_geom_bond_site_symmetry_2
_geom_bond_publ_flag
Pb C11 2.181(5) . ?
Pb C21 2.192(5) . ?
Pb N3 2.494(4) . ?
Pb S 2.5825(13) . ?
Pb Cl 2.7425(12) . ?
Pb N4 2.759(4) . ?
S C1 1.744(5) . ?
N1 C1 1.347(6) . ?
N2 C1 1.311(6) . ?
N2 N3 1.379(5) . ?
N3 C2 1.288(6) . ?
N4 C7 1.327(6) . ?
N4 C3 1.345(6) . ?
C2 C3 1.457(6) . ?
C3 C4 1.384(7) . ?
C4 C5 1.384(8) . ?
C5 C6 1.367(8) . ?
C6 C7 1.376(8) . ?
C11 C12 1.372(8) . ?
C11 C16 1.375(7) . ?
C12 C13 1.389(8) . ?
C13 C14 1.359(11) . ?
C14 C15 1.383(12) . ?
C15 C16 1.383(8) . ?
C21 C26 1.380(6) . ?
C21 C22 1.391(7) . ?
C22 C23 1.391(8) . ?
C23 C24 1.380(9) . ?
C24 C25 1.372(9) . ?
C25 C26 1.380(8) . ?

loop_
_geom_torsion_atom_site_label_1
_geom_torsion_atom_site_label_2
_geom_torsion_atom_site_label_3
_geom_torsion_atom_site_label_4
_geom_torsion
_geom_torsion_site_symmetry_1
_geom_torsion_site_symmetry_2
_geom_torsion_site_symmetry_3
_geom_torsion_site_symmetry_4
_geom_torsion_publ_flag
C11 Pb S C1 101.2(2) . . . . ?
C21 Pb S C1 -81.5(2) . . . . ?
N3 Pb S C1 6.90(19) . . . . ?
Cl Pb S C1 -171.81(17) . . . . ?
N4 Pb S C1 19.0(2) . . . . ?
C1 N2 N3 C2 -174.6(4) . . . . ?
C1 N2 N3 Pb 11.0(5) . . . . ?
C11 Pb N3 C2 71.4(4) . . . . ?
C21 Pb N3 C2 -80.1(4) . . . . ?
S Pb N3 C2 175.2(4) . . . . ?
Cl Pb N3 C2 178.3(3) . . . . ?
N4 Pb N3 C2 4.9(4) . . . . ?
C11 Pb N3 N2 -114.7(3) . . . . ?
C21 Pb N3 N2 93.8(3) . . . . ?
S Pb N3 N2 -10.9(3) . . . . ?
Cl Pb N3 N2 -7.7(5) . . . . ?
N4 Pb N3 N2 178.8(3) . . . . ?
C11 Pb N4 C7 62.5(5) . . . . ?
C21 Pb N4 C7 -93.5(5) . . . . ?
N3 Pb N4 C7 171.6(5) . . . . ?
S Pb N4 C7 158.7(4) . . . . ?
Cl Pb N4 C7 -4.3(5) . . . . ?
C11 Pb N4 C3 -109.9(4) . . . . ?
C21 Pb N4 C3 94.1(4) . . . . ?
N3 Pb N4 C3 -0.8(3) . . . . ?
S Pb N4 C3 -13.7(4) . . . . ?
Cl Pb N4 C3 -176.6(3) . . . . ?
N3 N2 C1 N1 177.2(4) . . . . ?
N3 N2 C1 S -2.5(6) . . . . ?
Pb S C1 N2 -5.9(5) . . . . ?
Pb S C1 N1 174.4(4) . . . . ?
N2 N3 C2 C3 177.2(4) . . . . ?
Pb N3 C2 C3 -8.5(6) . . . . ?
C7 N4 C3 C4 0.0(8) . . . . ?
Pb N4 C3 C4 173.1(4) . . . . ?
C7 N4 C3 C2 -175.7(5) . . . . ?
Pb N4 C3 C2 -2.6(6) . . . . ?
N3 C2 C3 N4 7.2(7) . . . . ?
N3 C2 C3 C4 -168.6(5) . . . . ?
N4 C3 C4 C5 -0.3(9) . . . . ?
C2 C3 C4 C5 175.3(5) . . . . ?
C3 C4 C5 C6 -0.9(9) . . . . ?
C4 C5 C6 C7 2.4(9) . . . . ?
C3 N4 C7 C6 1.6(9) . . . . ?
Pb N4 C7 C6 -170.5(4) . . . . ?
C5 C6 C7 N4 -2.8(10) . . . . ?
C21 Pb C11 C12 141.8(4) . . . . ?
N3 Pb C11 C12 30.7(5) . . . . ?
S Pb C11 C12 -43.3(4) . . . . ?
Cl Pb C11 C12 -126.6(4) . . . . ?
N4 Pb C11 C12 89.0(4) . . . . ?
C21 Pb C11 C16 -32.4(6) . . . . ?
N3 Pb C11 C16 -143.4(4) . . . . ?
S Pb C11 C16 142.6(4) . . . . ?
Cl Pb C11 C16 59.3(4) . . . . ?
N4 Pb C11 C16 -85.1(4) . . . . ?
C16 C11 C12 C13 1.0(9) . . . . ?
Pb C11 C12 C13 -173.0(5) . . . . ?
C11 C12 C13 C14 0.1(11) . . . . ?
C12 C13 C14 C15 -0.2(12) . . . . ?
C13 C14 C15 C16 -0.8(11) . . . . ?
C12 C11 C16 C15 -2.0(9) . . . . ?
Pb C11 C16 C15 172.0(4) . . . . ?
C14 C15 C16 C11 1.9(9) . . . . ?
C11 Pb C21 C26 -65.7(5) . . . . ?
N3 Pb C21 C26 46.8(4) . . . . ?
S Pb C21 C26 119.3(4) . . . . ?
Cl Pb C21 C26 -156.5(4) . . . . ?
N4 Pb C21 C26 -15.8(4) . . . . ?
C11 Pb C21 C22 118.1(5) . . . . ?
N3 Pb C21 C22 -129.4(4) . . . . ?
S Pb C21 C22 -56.9(4) . . . . ?
Cl Pb C21 C22 27.3(4) . . . . ?
N4 Pb C21 C22 168.0(4) . . . . ?
C26 C21 C22 C23 1.6(8) . . . . ?
Pb C21 C22 C23 177.8(4) . . . . ?
C21 C22 C23 C24 -1.1(9) . . . . ?
C22 C23 C24 C25 0.2(10) . . . . ?
C23 C24 C25 C26 0.3(10) . . . . ?
C22 C21 C26 C25 -1.0(8) . . . . ?
Pb C21 C26 C25 -177.1(4) . . . . ?
C24 C25 C26 C21 0.1(9) . . . . ?
